data_2224522
loop_
_publ_author_name
'Hou, Lan-Feng'
'Zhong, Yun'
'Mei, Yan'
'Fan, Jun'

_publ_section_title Bis[<i>N</i>,<i>N</i>-bis(2-hydroxyethyl)dithiocarbamato-\k^2^<i>S</i>,<i>S</i>']copper(II)
_journal_coeditor_code XU2681
_journal_issue 12
_journal_name_full 'Acta Crystallographica Section E'
_journal_page_first m1694
_journal_paper_doi 10.1107/S160053680904999X
_journal_volume 65
_journal_year 2009
_chemical_formula_iupac '[Cu (C5 H10 N O2 S2)2]'
_chemical_formula_moiety 'C10 H20 Cu N2 O4 S4'
_chemical_formula_sum 'C10 H20 Cu N2 O4 S4'
_chemical_formula_weight 424.06
_chemical_name_systematic
;
Bis[<i>N</i>,<i>N</i>-bis(2-hydroxyethyl)dithiocarbamato-
\k^2^<i>S</i>,<i>S</i>']copper(II)
;
_space_group_IT_number 14
_symmetry_cell_setting monoclinic
_symmetry_space_group_name_Hall '-P 2ybc'
_symmetry_space_group_name_H-M 'P 1 21/c 1'
_atom_sites_solution_hydrogens geom
_atom_sites_solution_primary direct
_atom_sites_solution_secondary difmap
_audit_creation_method SHELXL-97
_cell_angle_alpha 90.00
_cell_angle_beta 118.2530(10)
_cell_angle_gamma 90.00
_cell_formula_units_Z 4
_cell_length_a 11.1088(9)
_cell_length_b 14.7047(11)
_cell_length_c 11.3401(9)
_cell_measurement_reflns_used 5620
_cell_measurement_temperature 298(2)
_cell_measurement_theta_max 28.05
_cell_measurement_theta_min 2.46
_cell_volume 1631.7(2)
_computing_cell_refinement 'SAINT (Bruker, 1999)'
_computing_data_collection 'SMART (Bruker, 1998)'
_computing_data_reduction 'SAINT (Bruker, 1999)'
_computing_molecular_graphics 'ORTEP-3 for Windows (Farrugia, 1997)'
_computing_publication_material 'SHELXL97 (Sheldrick, 2008)'
_computing_structure_refinement 'SHELXL97 (Sheldrick, 2008)'
_computing_structure_solution 'SHELXS97 (Sheldrick, 2008)'
_diffrn_ambient_temperature 298(2)
_diffrn_measured_fraction_theta_full 0.990
_diffrn_measured_fraction_theta_max 0.990
_diffrn_measurement_device_type 'Bruker SMART CCD area-detector'
_diffrn_measurement_method '\f and \w scans'
_diffrn_radiation_monochromator graphite
_diffrn_radiation_source 'fine-focus sealed tube'
_diffrn_radiation_type MoK\a
_diffrn_radiation_wavelength 0.71073
_diffrn_reflns_av_R_equivalents 0.0679
_diffrn_reflns_av_sigmaI/netI 0.0503
_diffrn_reflns_limit_h_max 9
_diffrn_reflns_limit_h_min -13
_diffrn_reflns_limit_k_max 17
_diffrn_reflns_limit_k_min -16
_diffrn_reflns_limit_l_max 13
_diffrn_reflns_limit_l_min -7
_diffrn_reflns_number 8158
_diffrn_reflns_theta_full 25.25
_diffrn_reflns_theta_max 25.25
_diffrn_reflns_theta_min 2.08
_diffrn_standards_number 0
_exptl_absorpt_coefficient_mu 1.864
_exptl_absorpt_correction_T_max 0.6047
_exptl_absorpt_correction_T_min 0.5615
_exptl_absorpt_correction_type multi-scan
_exptl_absorpt_process_details '(SADABS; Sheldrick, 1996)'
_exptl_crystal_colour black
_exptl_crystal_density_diffrn 1.726
_exptl_crystal_density_method 'not measured'
_exptl_crystal_description prism
_exptl_crystal_F_000 876
_exptl_crystal_size_max 0.35
_exptl_crystal_size_mid 0.35
_exptl_crystal_size_min 0.30
_refine_diff_density_max 1.739
_refine_diff_density_min -0.561
_refine_ls_extinction_method none
_refine_ls_goodness_of_fit_ref 1.033
_refine_ls_hydrogen_treatment constr
_refine_ls_matrix_type full
_refine_ls_number_parameters 190
_refine_ls_number_reflns 2928
_refine_ls_number_restraints 0
_refine_ls_restrained_S_all 1.033
_refine_ls_R_factor_all 0.0385
_refine_ls_R_factor_gt 0.0352
_refine_ls_shift/su_max 0.000
_refine_ls_shift/su_mean 0.000
_refine_ls_structure_factor_coef Fsqd
_refine_ls_weighting_details 'calc w=1/[\s^2^(Fo^2^)+(0.0446P)^2^+1.7228P] where P=(Fo^2^+2Fc^2^)/3'
_refine_ls_weighting_scheme calc
_refine_ls_wR_factor_gt 0.0923
_refine_ls_wR_factor_ref 0.0945
_reflns_number_gt 2652
_reflns_number_total 2928
_reflns_threshold_expression I>2sigma(I)
_cod_data_source_file xu2681.cif
_cod_data_source_block I
_cod_depositor_comments
;
The following automatic conversions were performed:
'_symmetry_cell_setting' value 'Monoclinic' changed to 'monoclinic'
according to '/home/saulius/struct/CIF-dictionaries/cif_core.dic'
dictionary named 'cif_core.dic' version 2.4.1 from 2010-06-29.

Automatic conversion script
Id: cif_fix_enum 1527 2010-12-29 10:47:43Z saulius 

The following automatic conversions were performed:

'_symmetry_cell_setting' value 'Monoclinic' changed to 'monoclinic'
according to /home/saulius/struct/CIF-dictionaries/cif_core.dic
dictionary named 'cif_core.dic' version 2.4.1 from 2010-06-29.

Automatic conversion script
Id: cif_fix_values 1715 2011-07-08 13:25:40Z adriana 
;
_cod_original_sg_symbol_H-M 'P 21/c'
_cod_database_code 2224522
_cod_database_fobs_code 2224522

loop_
_symmetry_equiv_pos_as_xyz
'x, y, z'
'-x, y+1/2, -z+1/2'
'-x, -y, -z'
'x, -y-1/2, z-1/2'

loop_
_atom_site_type_symbol
_atom_site_label
_atom_site_fract_x
_atom_site_fract_y
_atom_site_fract_z
_atom_site_U_iso_or_equiv
_atom_site_adp_type
_atom_site_calc_flag
_atom_site_refinement_flags
_atom_site_occupancy
_atom_site_disorder_assembly
_atom_site_disorder_group
C C1 0.0521(3) -0.05853(18) 0.2261(3) 0.0192(6) Uani d . 1 . .
C C2 -0.1504(3) -0.0869(2) 0.2496(3) 0.0233(6) Uani d . 1 . .
H H2A -0.1983 -0.1411 0.2531 0.028 Uiso calc R 1 . .
H H2B -0.2019 -0.0601 0.1614 0.028 Uiso calc R 1 . .
C C3 -0.1424(4) -0.0196(3) 0.3548(4) 0.0406(8) Uani d . 1 . .
H H3A -0.1207 -0.0520 0.4371 0.049 Uiso calc R 1 . .
H H3B -0.0697 0.0236 0.3735 0.049 Uiso calc R 1 . .
C C4 0.0381(3) -0.20342(18) 0.3257(3) 0.0212(6) Uani d . 1 . .
H H4A 0.1013 -0.2229 0.2942 0.025 Uiso calc R 1 . .
H H4B -0.0383 -0.2454 0.2901 0.025 Uiso calc R 1 . .
C C5 0.1091(3) -0.2093(2) 0.4765(3) 0.0227(6) Uani d . 1 . .
H H5A 0.0560 -0.1763 0.5100 0.027 Uiso calc R 1 . .
H H5B 0.1130 -0.2725 0.5028 0.027 Uiso calc R 1 . .
C C6 0.3436(3) 0.17401(18) 0.0766(2) 0.0162(5) Uani d . 1 . .
C C7 0.5611(3) 0.20374(19) 0.0815(3) 0.0190(6) Uani d . 1 . .
H H7A 0.5985 0.1702 0.1650 0.023 Uiso calc R 1 . .
H H7B 0.6123 0.2600 0.0980 0.023 Uiso calc R 1 . .
C C8 0.5805(3) 0.1480(2) -0.0214(3) 0.0255(6) Uani d . 1 . .
H H8A 0.6740 0.1264 0.0185 0.031 Uiso calc R 1 . .
H H8B 0.5209 0.0953 -0.0462 0.031 Uiso calc R 1 . .
C C9 0.3588(3) 0.30637(19) -0.0457(3) 0.0206(6) Uani d . 1 . .
H H9A 0.2618 0.3096 -0.0736 0.025 Uiso calc R 1 . .
H H9B 0.3693 0.3001 -0.1255 0.025 Uiso calc R 1 . .
C C10 0.4260(3) 0.3936(2) 0.0247(3) 0.0307(7) Uani d . 1 . .
H H10A 0.5215 0.3927 0.0462 0.037 Uiso calc R 1 . .
H H10B 0.3827 0.4445 -0.0347 0.037 Uiso calc R 1 . .
Cu Cu1 0.18494(3) 0.05408(2) 0.13092(3) 0.02051(13) Uani d . 1 . .
N N1 -0.0131(2) -0.11176(16) 0.2714(2) 0.0194(5) Uani d . 1 . .
N N2 0.4167(2) 0.22570(16) 0.0394(2) 0.0166(5) Uani d . 1 . .
O O1 -0.2655(3) 0.02700(18) 0.3122(3) 0.0447(6) Uani d . 1 . .
H H1 -0.3242 -0.0082 0.3092 0.067 Uiso calc R 1 . .
O O2 0.2441(2) -0.17337(15) 0.5363(2) 0.0270(5) Uani d . 1 . .
H H2 0.2414 -0.1197 0.5156 0.040 Uiso calc R 1 . .
O O3 0.5511(2) 0.19925(15) -0.13961(19) 0.0290(5) Uani d . 1 . .
H H3 0.6027 0.2431 -0.1195 0.044 Uiso calc R 1 . .
O O4 0.4164(3) 0.40549(16) 0.1437(2) 0.0457(7) Uani d . 1 . .
H H4 0.4534 0.3626 0.1944 0.069 Uiso calc R 1 . .
S S1 0.20586(7) -0.08469(5) 0.23294(7) 0.02249(18) Uani d . 1 . .
S S2 -0.01496(8) 0.04398(5) 0.14746(8) 0.02730(19) Uani d . 1 . .
S S3 0.17688(7) 0.19631(5) 0.03995(7) 0.01979(17) Uani d . 1 . .
S S4 0.40396(7) 0.07346(5) 0.16331(7) 0.02160(18) Uani d . 1 . .

loop_
_atom_site_aniso_label
_atom_site_aniso_U_11
_atom_site_aniso_U_22
_atom_site_aniso_U_33
_atom_site_aniso_U_12
_atom_site_aniso_U_13
_atom_site_aniso_U_23
C1 0.0173(13) 0.0192(14) 0.0184(13) -0.0016(11) 0.0064(11) -0.0002(10)
C2 0.0194(14) 0.0258(15) 0.0272(15) -0.0037(12) 0.0130(12) -0.0013(12)
C3 0.0315(18) 0.051(2) 0.047(2) -0.0082(17) 0.0249(16) -0.0178(18)
C4 0.0210(14) 0.0159(13) 0.0253(14) -0.0022(11) 0.0097(12) 0.0012(11)
C5 0.0208(14) 0.0214(14) 0.0258(15) 0.0013(12) 0.0110(12) 0.0039(11)
C6 0.0163(12) 0.0175(13) 0.0151(12) 0.0001(11) 0.0076(10) -0.0040(10)
C7 0.0144(13) 0.0229(14) 0.0202(13) -0.0002(11) 0.0086(11) 0.0004(11)
C8 0.0250(15) 0.0253(15) 0.0311(15) 0.0012(13) 0.0173(13) -0.0021(12)
C9 0.0172(13) 0.0227(14) 0.0203(13) 0.0003(11) 0.0077(11) 0.0057(11)
C10 0.0266(16) 0.0206(15) 0.0334(17) -0.0023(13) 0.0047(13) 0.0066(13)
Cu1 0.0192(2) 0.0191(2) 0.0275(2) 0.00087(14) 0.01459(16) 0.00434(13)
N1 0.0161(11) 0.0186(11) 0.0226(12) -0.0017(10) 0.0084(9) 0.0018(9)
N2 0.0146(11) 0.0173(11) 0.0182(11) -0.0005(9) 0.0079(9) 0.0009(9)
O1 0.0341(13) 0.0424(14) 0.0581(16) 0.0015(12) 0.0223(12) -0.0075(12)
O2 0.0191(10) 0.0286(11) 0.0287(11) 0.0026(9) 0.0076(8) 0.0000(9)
O3 0.0321(12) 0.0350(12) 0.0256(10) -0.0108(10) 0.0183(9) -0.0059(9)
O4 0.0601(17) 0.0282(12) 0.0299(12) 0.0181(12) 0.0058(11) -0.0052(10)
S1 0.0161(3) 0.0221(4) 0.0296(4) 0.0025(3) 0.0111(3) 0.0073(3)
S2 0.0251(4) 0.0220(4) 0.0423(4) 0.0070(3) 0.0221(3) 0.0120(3)
S3 0.0157(3) 0.0196(3) 0.0263(4) 0.0013(3) 0.0118(3) 0.0025(3)
S4 0.0195(3) 0.0189(3) 0.0294(4) 0.0034(3) 0.0140(3) 0.0062(3)

loop_
_atom_type_symbol
_atom_type_description
_atom_type_scat_dispersion_real
_atom_type_scat_dispersion_imag
_atom_type_scat_source
C C 0.0033 0.0016 'International Tables Vol C Tables 4.2.6.8 and 6.1.1.4'
H H 0.0000 0.0000 'International Tables Vol C Tables 4.2.6.8 and 6.1.1.4'
N N 0.0061 0.0033 'International Tables Vol C Tables 4.2.6.8 and 6.1.1.4'
O O 0.0106 0.0060 'International Tables Vol C Tables 4.2.6.8 and 6.1.1.4'
S S 0.1246 0.1234 'International Tables Vol C Tables 4.2.6.8 and 6.1.1.4'
Cu Cu 0.3201 1.2651 'International Tables Vol C Tables 4.2.6.8 and 6.1.1.4'

loop_
_geom_angle_atom_site_label_1
_geom_angle_atom_site_label_2
_geom_angle_atom_site_label_3
_geom_angle_site_symmetry_1
_geom_angle_site_symmetry_3
_geom_angle
_geom_angle_publ_flag
N1 C1 S1 . . 124.4(2) ?
N1 C1 S2 . . 122.3(2) ?
S1 C1 S2 . . 113.23(16) ?
N1 C2 C3 . . 111.0(2) ?
N1 C2 H2A . . 109.4 ?
C3 C2 H2A . . 109.4 ?
N1 C2 H2B . . 109.4 ?
C3 C2 H2B . . 109.4 ?
H2A C2 H2B . . 108.0 ?
O1 C3 C2 . . 111.3(3) ?
O1 C3 H3A . . 109.4 ?
C2 C3 H3A . . 109.4 ?
O1 C3 H3B . . 109.4 ?
C2 C3 H3B . . 109.4 ?
H3A C3 H3B . . 108.0 ?
N1 C4 C5 . . 114.6(2) ?
N1 C4 H4A . . 108.6 ?
C5 C4 H4A . . 108.6 ?
N1 C4 H4B . . 108.6 ?
C5 C4 H4B . . 108.6 ?
H4A C4 H4B . . 107.6 ?
O2 C5 C4 . . 112.7(2) ?
O2 C5 H5A . . 109.1 ?
C4 C5 H5A . . 109.1 ?
O2 C5 H5B . . 109.1 ?
C4 C5 H5B . . 109.1 ?
H5A C5 H5B . . 107.8 ?
N2 C6 S4 . . 123.0(2) ?
N2 C6 S3 . . 124.5(2) ?
S4 C6 S3 . . 112.51(15) ?
N2 C7 C8 . . 113.3(2) ?
N2 C7 H7A . . 108.9 ?
C8 C7 H7A . . 108.9 ?
N2 C7 H7B . . 108.9 ?
C8 C7 H7B . . 108.9 ?
H7A C7 H7B . . 107.7 ?
O3 C8 C7 . . 112.5(2) ?
O3 C8 H8A . . 109.1 ?
C7 C8 H8A . . 109.1 ?
O3 C8 H8B . . 109.1 ?
C7 C8 H8B . . 109.1 ?
H8A C8 H8B . . 107.8 ?
N2 C9 C10 . . 112.7(2) ?
N2 C9 H9A . . 109.1 ?
C10 C9 H9A . . 109.1 ?
N2 C9 H9B . . 109.1 ?
C10 C9 H9B . . 109.1 ?
H9A C9 H9B . . 107.8 ?
O4 C10 C9 . . 111.6(3) ?
O4 C10 H10A . . 109.3 ?
C9 C10 H10A . . 109.3 ?
O4 C10 H10B . . 109.3 ?
C9 C10 H10B . . 109.3 ?
H10A C10 H10B . . 108.0 ?
S4 Cu1 S1 . . 100.48(3) ?
S4 Cu1 S3 . . 76.94(3) ?
S1 Cu1 S3 . . 176.35(3) ?
S4 Cu1 S2 . . 167.33(3) ?
S1 Cu1 S2 . . 77.02(3) ?
S3 Cu1 S2 . . 104.91(3) ?
C1 N1 C2 . . 120.1(2) ?
C1 N1 C4 . . 121.8(2) ?
C2 N1 C4 . . 117.4(2) ?
C6 N2 C9 . . 122.0(2) ?
C6 N2 C7 . . 120.7(2) ?
C9 N2 C7 . . 117.3(2) ?
C3 O1 H1 . . 109.5 ?
C5 O2 H2 . . 109.5 ?
C8 O3 H3 . . 109.5 ?
C10 O4 H4 . . 109.5 ?
C1 S1 Cu1 . . 85.25(10) ?
C1 S2 Cu1 . . 84.42(10) ?
C6 S3 Cu1 . . 84.86(9) ?
C6 S4 Cu1 . . 85.35(9) ?

loop_
_geom_bond_atom_site_label_1
_geom_bond_atom_site_label_2
_geom_bond_site_symmetry_2
_geom_bond_distance
_geom_bond_publ_flag
C1 N1 . 1.324(4) ?
C1 S1 . 1.717(3) ?
C1 S2 . 1.730(3) ?
C2 N1 . 1.472(4) ?
C2 C3 . 1.519(4) ?
C2 H2A . 0.9700 ?
C2 H2B . 0.9700 ?
C3 O1 . 1.396(4) ?
C3 H3A . 0.9700 ?
C3 H3B . 0.9700 ?
C4 N1 . 1.479(3) ?
C4 C5 . 1.510(4) ?
C4 H4A . 0.9700 ?
C4 H4B . 0.9700 ?
C5 O2 . 1.423(3) ?
C5 H5A . 0.9700 ?
C5 H5B . 0.9700 ?
C6 N2 . 1.319(4) ?
C6 S4 . 1.726(3) ?
C6 S3 . 1.727(3) ?
C7 N2 . 1.477(3) ?
C7 C8 . 1.522(4) ?
C7 H7A . 0.9700 ?
C7 H7B . 0.9700 ?
C8 O3 . 1.434(4) ?
C8 H8A . 0.9700 ?
C8 H8B . 0.9700 ?
C9 N2 . 1.471(3) ?
C9 C10 . 1.508(4) ?
C9 H9A . 0.9700 ?
C9 H9B . 0.9700 ?
C10 O4 . 1.414(4) ?
C10 H10A . 0.9700 ?
C10 H10B . 0.9700 ?
Cu1 S1 . 2.3026(8) yes
Cu1 S2 . 2.3201(8) yes
Cu1 S3 . 2.3148(8) yes
Cu1 S4 . 2.2999(8) yes
O1 H1 . 0.8200 ?
O2 H2 . 0.8200 ?
O3 H3 . 0.8200 ?
O4 H4 . 0.8200 ?

loop_
_geom_hbond_atom_site_label_D
_geom_hbond_atom_site_label_H
_geom_hbond_atom_site_label_A
_geom_hbond_site_symmetry_A
_geom_hbond_distance_DH
_geom_hbond_distance_HA
_geom_hbond_distance_DA
_geom_hbond_angle_DHA
O1 H1 O4 2_545 0.82 1.86 2.654(4) 162.3
O2 H2 O1 3_556 0.82 2.29 2.694(3) 110.8
O3 H3 O2 2_655 0.82 1.94 2.744(3) 165.5
O4 H4 O3 4_566 0.82 1.90 2.677(3) 157.4
